data_4331728
loop_
_publ_author_name
'Sydora, Orson L.'
'Kuiper, David S.'
'Wolczanski, Peter T.'
'Lobkovsky, Emil B.'
'Dinescu, Adriana'
'Cundari, Thomas R.'

_publ_section_title
;
 The Butterfly Dimer [(tBu3SiO)Cr]2(\m-OSitBu3)2and Its Oxidative Cleavage
 to (tBu3SiO)2Cr(N&#x2212;NCPh2)2and (tBu3SiO)2CrN(2,6-Ph2-C6H3)
;
_journal_issue 5
_journal_name_full 'Inorganic Chemistry'
_journal_page_first 2008
_journal_page_last 2021
_journal_paper_doi 10.1021/ic051481w
_journal_volume 45
_journal_year 2006
_chemical_formula_sum 'C53 H120 Cr2 O4 Si4'
_chemical_formula_weight 1037.8
_chemical_name_systematic
; 
 ? 
;
_space_group_IT_number 33
_symmetry_cell_setting orthorhombic
_symmetry_space_group_name_Hall 'P 2c -2n'
_symmetry_space_group_name_H-M 'P n a 21'
_atom_sites_solution_hydrogens geom
_atom_sites_solution_primary direct
_atom_sites_solution_secondary difmap
_audit_creation_method SHELXL-97
_cell_angle_alpha 90.00
_cell_angle_beta 90.00
_cell_angle_gamma 90.00
_cell_formula_units_Z 8
_cell_length_a 24.524(5)
_cell_length_b 23.142(5)
_cell_length_c 22.978(5)
_cell_measurement_temperature 173(2)
_cell_volume 13041(5)
_computing_cell_refinement 'Bruker SMART'
_computing_data_collection 'Bruker SMART'
_computing_data_reduction 'Bruker SAINT'
_computing_molecular_graphics 'Bruker SHELXTL'
_computing_publication_material 'Bruker SHELXTL'
_computing_structure_refinement 'SHELXL-97 (Sheldrick, 1997)'
_computing_structure_solution 'SHELXS-97 (Sheldrick, 1990)'
_diffrn_ambient_temperature 293(2)
_diffrn_measured_fraction_theta_full 0.856
_diffrn_measured_fraction_theta_max 0.856
_diffrn_measurement_device_type 'CCD area detector'
_diffrn_measurement_method 'phi and omega scans'
_diffrn_radiation_monochromator graphite
_diffrn_radiation_source 'fine-focus sealed tube'
_diffrn_radiation_type MoK\a
_diffrn_radiation_wavelength 0.71073
_diffrn_reflns_av_R_equivalents 0.0000
_diffrn_reflns_av_sigmaI/netI 0.0971
_diffrn_reflns_limit_h_max 27
_diffrn_reflns_limit_h_min 0
_diffrn_reflns_limit_k_max 26
_diffrn_reflns_limit_k_min 0
_diffrn_reflns_limit_l_max 24
_diffrn_reflns_limit_l_min -25
_diffrn_reflns_number 15103
_diffrn_reflns_theta_full 24.06
_diffrn_reflns_theta_max 24.06
_diffrn_reflns_theta_min 1.21
_exptl_absorpt_coefficient_mu 0.443
_exptl_absorpt_correction_type none
_exptl_crystal_colour green
_exptl_crystal_density_diffrn 1.057
_exptl_crystal_density_method 'not measured'
_exptl_crystal_description plate
_exptl_crystal_F_000 4592
_exptl_crystal_size_max 0.40
_exptl_crystal_size_mid 0.20
_exptl_crystal_size_min 0.05
_refine_diff_density_max 0.488
_refine_diff_density_min -0.457
_refine_diff_density_rms 0.145
_refine_ls_abs_structure_details 'Flack H D (1983), Acta Cryst. A39, 876-881'
_refine_ls_abs_structure_Flack 0.68(2)
_refine_ls_extinction_method none
_refine_ls_goodness_of_fit_ref 1.037
_refine_ls_hydrogen_treatment mixed
_refine_ls_matrix_type full
_refine_ls_number_parameters 1136
_refine_ls_number_reflns 15103
_refine_ls_number_restraints 1
_refine_ls_restrained_S_all 1.037
_refine_ls_R_factor_all 0.1200
_refine_ls_R_factor_gt 0.0652
_refine_ls_shift/su_max 0.784
_refine_ls_shift/su_mean 0.065
_refine_ls_structure_factor_coef Fsqd
_refine_ls_weighting_details 'calc w=1/[\s^2^(Fo^2^)+(0.0927P)^2^+0.0000P] where P=(Fo^2^+2Fc^2^)/3'
_refine_ls_weighting_scheme calc
_refine_ls_wR_factor_gt 0.1432
_refine_ls_wR_factor_ref 0.1755
_reflns_number_gt 9841
_reflns_number_total 15103
_reflns_threshold_expression >2sigma(I)
_cod_data_source_file ic051481wsup1.cif
_cod_data_source_block final
_cod_depositor_comments
;
The following automatic conversions were performed:

'_symmetry_cell_setting' value 'Orthorhombic' changed to
'orthorhombic' according to
/home/saulius/struct/CIF-dictionaries/cif_core.dic dictionary named
'cif_core.dic' version 2.4.2 from 2011-04-26.

Automatic conversion script
Id: cif_fix_values 1891 2012-01-12 08:04:46Z andrius 
;
_cod_original_sg_symbol_H-M 'Pna2(1) '
_cod_database_code 4331728

loop_
_symmetry_equiv_pos_as_xyz
'x, y, z'
'-x, -y, z+1/2'
'x+1/2, -y+1/2, z'
'-x+1/2, y+1/2, z+1/2'

loop_
_atom_site_label
_atom_site_type_symbol
_atom_site_fract_x
_atom_site_fract_y
_atom_site_fract_z
_atom_site_U_iso_or_equiv
_atom_site_adp_type
_atom_site_occupancy
_atom_site_symmetry_multiplicity
_atom_site_calc_flag
_atom_site_refinement_flags
Cr1 Cr 0.43809(4) 0.24091(4) 0.19711(5) 0.0368(3) Uani 1 1 d .
Cr2 Cr 0.44792(4) 0.16837(4) 0.10925(5) 0.0350(3) Uani 1 1 d .
Si1 Si 0.51026(7) 0.35719(8) 0.25031(9) 0.0464(6) Uani 1 1 d .
Si2 Si 0.53223(8) 0.14739(9) -0.01053(9) 0.0481(6) Uani 1 1 d .
Si3 Si 0.32717(7) 0.24435(8) 0.10677(9) 0.0417(5) Uani 1 1 d .
Si4 Si 0.46122(7) 0.10055(8) 0.23979(9) 0.0409(5) Uani 1 1 d .
O1 O 0.46868(17) 0.30555(18) 0.2298(2) 0.0547(14) Uani 1 1 d .
O2 O 0.49151(17) 0.1489(2) 0.04546(19) 0.0542(14) Uani 1 1 d .
O3 O 0.38741(15) 0.22131(17) 0.13148(17) 0.0383(12) Uani 1 1 d .
O4 O 0.45377(15) 0.15630(16) 0.19430(19) 0.0410(12) Uani 1 1 d .
C1 C 0.4907(3) 0.4268(3) 0.2069(4) 0.076(3) Uani 1 1 d .
C2 C 0.5073(4) 0.4209(4) 0.1416(4) 0.113(4) Uani 1 1 d .
H2A H 0.4974 0.4555 0.1211 0.169 Uiso 1 1 calc R
H2B H 0.4887 0.3885 0.1247 0.169 Uiso 1 1 calc R
H2C H 0.5460 0.4152 0.1388 0.169 Uiso 1 1 calc R
C3 C 0.4299(3) 0.4357(4) 0.2078(5) 0.120(4) Uani 1 1 d .
H3A H 0.4210 0.4704 0.1869 0.180 Uiso 1 1 calc R
H3B H 0.4177 0.4392 0.2474 0.180 Uiso 1 1 calc R
H3C H 0.4122 0.4033 0.1898 0.180 Uiso 1 1 calc R
C4 C 0.5168(4) 0.4820(3) 0.2318(5) 0.108(4) Uani 1 1 d .
H4A H 0.5052 0.5148 0.2093 0.162 Uiso 1 1 calc R
H4B H 0.5558 0.4788 0.2300 0.162 Uiso 1 1 calc R
H4C H 0.5056 0.4869 0.2715 0.162 Uiso 1 1 calc R
C5 C 0.5016(3) 0.3665(4) 0.3324(3) 0.072(3) Uani 1 1 d .
C6 C 0.5471(5) 0.4037(5) 0.3631(4) 0.145(5) Uani 1 1 d .
H6A H 0.5402 0.4051 0.4042 0.218 Uiso 1 1 calc R
H6B H 0.5468 0.4422 0.3475 0.218 Uiso 1 1 calc R
H6C H 0.5821 0.3864 0.3562 0.218 Uiso 1 1 calc R
C7 C 0.4997(5) 0.3077(4) 0.3616(4) 0.135(5) Uani 1 1 d .
H7A H 0.4956 0.3127 0.4028 0.203 Uiso 1 1 calc R
H7B H 0.5330 0.2873 0.3538 0.203 Uiso 1 1 calc R
H7C H 0.4694 0.2861 0.3466 0.203 Uiso 1 1 calc R
C8 C 0.4490(4) 0.3968(5) 0.3460(5) 0.152(5) Uani 1 1 d .
H8A H 0.4449 0.4000 0.3875 0.228 Uiso 1 1 calc R
H8B H 0.4191 0.3751 0.3303 0.228 Uiso 1 1 calc R
H8C H 0.4494 0.4347 0.3291 0.228 Uiso 1 1 calc R
C9 C 0.5827(3) 0.3338(3) 0.2296(4) 0.073(3) Uani 1 1 d .
C10 C 0.6043(4) 0.2864(4) 0.2696(4) 0.104(4) Uani 1 1 d .
H10A H 0.6405 0.2759 0.2577 0.156 Uiso 1 1 calc R
H10B H 0.5809 0.2533 0.2672 0.156 Uiso 1 1 calc R
H10C H 0.6051 0.3004 0.3089 0.156 Uiso 1 1 calc R
C11 C 0.5807(4) 0.3045(4) 0.1675(4) 0.118(4) Uani 1 1 d .
H11A H 0.6167 0.2929 0.1563 0.178 Uiso 1 1 calc R
H11B H 0.5667 0.3316 0.1396 0.178 Uiso 1 1 calc R
H11C H 0.5573 0.2712 0.1688 0.178 Uiso 1 1 calc R
C12 C 0.6230(3) 0.3817(4) 0.2276(5) 0.130(5) Uani 1 1 d .
H12A H 0.6580 0.3667 0.2165 0.195 Uiso 1 1 calc R
H12B H 0.6256 0.3993 0.2653 0.195 Uiso 1 1 calc R
H12C H 0.6114 0.4100 0.1997 0.195 Uiso 1 1 calc R
C13 C 0.5920(3) 0.0951(4) 0.0060(4) 0.084(3) Uani 1 1 d .
C14 C 0.6144(4) 0.1042(5) 0.0681(4) 0.119(4) Uani 1 1 d .
H14A H 0.6433 0.0772 0.0753 0.178 Uiso 1 1 calc R
H14B H 0.5857 0.0983 0.0958 0.178 Uiso 1 1 calc R
H14C H 0.6281 0.1429 0.0717 0.178 Uiso 1 1 calc R
C15 C 0.5721(4) 0.0327(4) 0.0053(5) 0.122(4) Uani 1 1 d .
H15A H 0.6020 0.0073 0.0136 0.183 Uiso 1 1 calc R
H15B H 0.5575 0.0238 -0.0325 0.183 Uiso 1 1 calc R
H15C H 0.5442 0.0277 0.0342 0.183 Uiso 1 1 calc R
C16 C 0.6409(3) 0.1007(5) -0.0363(4) 0.119(4) Uani 1 1 d .
H16A H 0.6684 0.0730 -0.0260 0.178 Uiso 1 1 calc R
H16B H 0.6557 0.1390 -0.0338 0.178 Uiso 1 1 calc R
H16C H 0.6288 0.0935 -0.0754 0.178 Uiso 1 1 calc R
C17 C 0.4894(3) 0.1221(4) -0.0744(3) 0.074(3) Uani 1 1 d .
C18 C 0.5225(4) 0.1010(5) -0.1283(4) 0.113(4) Uani 1 1 d .
H18A H 0.4978 0.0885 -0.1582 0.169 Uiso 1 1 calc R
H18B H 0.5456 0.0694 -0.1171 0.169 Uiso 1 1 calc R
H18C H 0.5445 0.1322 -0.1428 0.169 Uiso 1 1 calc R
C19 C 0.4500(3) 0.1691(4) -0.0957(4) 0.100(3) Uani 1 1 d .
H19A H 0.4284 0.1542 -0.1271 0.150 Uiso 1 1 calc R
H19B H 0.4705 0.2019 -0.1089 0.150 Uiso 1 1 calc R
H19C H 0.4266 0.1805 -0.0643 0.150 Uiso 1 1 calc R
C20 C 0.4528(4) 0.0709(4) -0.0557(5) 0.119(4) Uani 1 1 d .
H20A H 0.4309 0.0588 -0.0881 0.178 Uiso 1 1 calc R
H20B H 0.4295 0.0828 -0.0244 0.178 Uiso 1 1 calc R
H20C H 0.4752 0.0393 -0.0431 0.178 Uiso 1 1 calc R
C21 C 0.5589(3) 0.2254(4) -0.0217(4) 0.080(3) Uani 1 1 d .
C22 C 0.6031(4) 0.2391(5) 0.0233(5) 0.144(5) Uani 1 1 d .
H22A H 0.6158 0.2779 0.0178 0.215 Uiso 1 1 calc R
H22B H 0.6331 0.2127 0.0185 0.215 Uiso 1 1 calc R
H22C H 0.5883 0.2351 0.0617 0.215 Uiso 1 1 calc R
C23 C 0.5824(4) 0.2346(4) -0.0853(5) 0.139(4) Uani 1 1 d .
H23A H 0.5946 0.2739 -0.0895 0.208 Uiso 1 1 calc R
H23B H 0.5543 0.2268 -0.1133 0.208 Uiso 1 1 calc R
H23C H 0.6125 0.2089 -0.0916 0.208 Uiso 1 1 calc R
C24 C 0.5134(4) 0.2685(3) -0.0119(5) 0.110(4) Uani 1 1 d .
H24A H 0.5270 0.3069 -0.0178 0.165 Uiso 1 1 calc R
H24B H 0.5000 0.2648 0.0272 0.165 Uiso 1 1 calc R
H24C H 0.4844 0.2610 -0.0388 0.165 Uiso 1 1 calc R
C25 C 0.2910(3) 0.1778(3) 0.0729(3) 0.056(2) Uani 1 1 d .
C26 C 0.2690(3) 0.1375(4) 0.1192(4) 0.086(3) Uani 1 1 d .
H26A H 0.2516 0.1051 0.1008 0.129 Uiso 1 1 calc R
H26B H 0.2430 0.1577 0.1428 0.129 Uiso 1 1 calc R
H26C H 0.2984 0.1241 0.1431 0.129 Uiso 1 1 calc R
C27 C 0.3290(3) 0.1423(3) 0.0334(4) 0.077(3) Uani 1 1 d .
H27A H 0.3094 0.1098 0.0180 0.116 Uiso 1 1 calc R
H27B H 0.3597 0.1288 0.0555 0.116 Uiso 1 1 calc R
H27C H 0.3416 0.1661 0.0019 0.116 Uiso 1 1 calc R
C28 C 0.2409(3) 0.1967(4) 0.0338(4) 0.084(3) Uani 1 1 d .
H28A H 0.2237 0.1629 0.0179 0.126 Uiso 1 1 calc R
H28B H 0.2535 0.2209 0.0027 0.126 Uiso 1 1 calc R
H28C H 0.2151 0.2176 0.0571 0.126 Uiso 1 1 calc R
C29 C 0.3415(3) 0.3033(3) 0.0494(3) 0.057(2) Uani 1 1 d .
C30 C 0.3630(3) 0.2744(4) -0.0090(4) 0.084(3) Uani 1 1 d .
H30A H 0.3702 0.3039 -0.0373 0.126 Uiso 1 1 calc R
H30B H 0.3359 0.2484 -0.0238 0.126 Uiso 1 1 calc R
H30C H 0.3960 0.2534 -0.0012 0.126 Uiso 1 1 calc R
C31 C 0.2936(3) 0.3428(4) 0.0330(4) 0.089(3) Uani 1 1 d .
H31A H 0.3055 0.3706 0.0047 0.134 Uiso 1 1 calc R
H31B H 0.2809 0.3626 0.0672 0.134 Uiso 1 1 calc R
H31C H 0.2646 0.3200 0.0171 0.134 Uiso 1 1 calc R
C32 C 0.3899(3) 0.3411(3) 0.0699(3) 0.073(3) Uani 1 1 d .
H32A H 0.3969 0.3706 0.0415 0.109 Uiso 1 1 calc R
H32B H 0.4217 0.3174 0.0745 0.109 Uiso 1 1 calc R
H32C H 0.3810 0.3588 0.1065 0.109 Uiso 1 1 calc R
C33 C 0.2876(3) 0.2744(3) 0.1726(3) 0.055(2) Uani 1 1 d .
C34 C 0.2911(3) 0.2338(4) 0.2249(3) 0.079(3) Uani 1 1 d .
H34A H 0.2708 0.2499 0.2567 0.118 Uiso 1 1 calc R
H34B H 0.3285 0.2293 0.2361 0.118 Uiso 1 1 calc R
H34C H 0.2762 0.1968 0.2147 0.118 Uiso 1 1 calc R
C35 C 0.2275(3) 0.2882(4) 0.1595(4) 0.086(3) Uani 1 1 d .
H35A H 0.2102 0.3023 0.1941 0.129 Uiso 1 1 calc R
H35B H 0.2093 0.2538 0.1465 0.129 Uiso 1 1 calc R
H35C H 0.2256 0.3171 0.1296 0.129 Uiso 1 1 calc R
C36 C 0.3145(3) 0.3323(4) 0.1935(4) 0.086(3) Uani 1 1 d .
H36A H 0.2949 0.3470 0.2265 0.129 Uiso 1 1 calc R
H36B H 0.3133 0.3601 0.1625 0.129 Uiso 1 1 calc R
H36C H 0.3518 0.3252 0.2042 0.129 Uiso 1 1 calc R
C37 C 0.4061(3) 0.1078(3) 0.3001(3) 0.056(2) Uani 1 1 d .
C38 C 0.4152(3) 0.0685(4) 0.3531(3) 0.086(3) Uani 1 1 d .
H38A H 0.3865 0.0747 0.3808 0.129 Uiso 1 1 calc R
H38B H 0.4497 0.0775 0.3707 0.129 Uiso 1 1 calc R
H38C H 0.4150 0.0289 0.3408 0.129 Uiso 1 1 calc R
C39 C 0.3490(3) 0.0931(3) 0.2746(3) 0.069(3) Uani 1 1 d .
H39A H 0.3219 0.0970 0.3045 0.104 Uiso 1 1 calc R
H39B H 0.3490 0.0542 0.2603 0.104 Uiso 1 1 calc R
H39C H 0.3408 0.1192 0.2433 0.104 Uiso 1 1 calc R
C40 C 0.4028(3) 0.1703(3) 0.3237(3) 0.068(3) Uani 1 1 d .
H40A H 0.3752 0.1724 0.3533 0.103 Uiso 1 1 calc R
H40B H 0.3937 0.1962 0.2925 0.103 Uiso 1 1 calc R
H40C H 0.4374 0.1811 0.3400 0.103 Uiso 1 1 calc R
C41 C 0.5338(3) 0.1043(3) 0.2726(3) 0.054(2) Uani 1 1 d .
C42 C 0.5525(3) 0.0475(3) 0.3011(4) 0.080(3) Uani 1 1 d .
H42A H 0.5887 0.0521 0.3162 0.119 Uiso 1 1 calc R
H42B H 0.5523 0.0172 0.2726 0.119 Uiso 1 1 calc R
H42C H 0.5280 0.0377 0.3322 0.119 Uiso 1 1 calc R
C43 C 0.5739(3) 0.1224(3) 0.2241(3) 0.067(3) Uani 1 1 d .
H43A H 0.6101 0.1249 0.2398 0.101 Uiso 1 1 calc R
H43B H 0.5633 0.1594 0.2089 0.101 Uiso 1 1 calc R
H43C H 0.5731 0.0942 0.1935 0.101 Uiso 1 1 calc R
C44 C 0.5358(3) 0.1520(3) 0.3200(4) 0.074(3) Uani 1 1 d .
H44A H 0.5720 0.1543 0.3358 0.111 Uiso 1 1 calc R
H44B H 0.5105 0.1427 0.3505 0.111 Uiso 1 1 calc R
H44C H 0.5262 0.1885 0.3030 0.111 Uiso 1 1 calc R
C45 C 0.4516(3) 0.0323(3) 0.1927(3) 0.048(2) Uani 1 1 d .
C46 C 0.4407(3) -0.0229(3) 0.2306(3) 0.063(2) Uani 1 1 d .
H46A H 0.4366 -0.0559 0.2057 0.095 Uiso 1 1 calc R
H46B H 0.4080 -0.0176 0.2529 0.095 Uiso 1 1 calc R
H46C H 0.4709 -0.0290 0.2565 0.095 Uiso 1 1 calc R
C47 C 0.5020(3) 0.0191(3) 0.1544(3) 0.074(3) Uani 1 1 d .
H47A H 0.4954 -0.0153 0.1321 0.111 Uiso 1 1 calc R
H47B H 0.5333 0.0134 0.1788 0.111 Uiso 1 1 calc R
H47C H 0.5085 0.0509 0.1286 0.111 Uiso 1 1 calc R
C48 C 0.4035(3) 0.0387(3) 0.1500(3) 0.068(2) Uani 1 1 d .
H48A H 0.4001 0.0042 0.1272 0.103 Uiso 1 1 calc R
H48B H 0.4100 0.0710 0.1247 0.103 Uiso 1 1 calc R
H48C H 0.3705 0.0450 0.1715 0.103 Uiso 1 1 calc R
Cr1' Cr 0.31266(4) 0.23234(4) 0.69250(5) 0.0379(3) Uani 1 1 d .
Cr2' Cr 0.30602(4) 0.31020(4) 0.60645(5) 0.0348(3) Uani 1 1 d .
Si1' Si 0.24711(8) 0.10924(8) 0.74123(10) 0.0528(6) Uani 1 1 d .
Si2' Si 0.22453(7) 0.33405(8) 0.48540(9) 0.0436(6) Uani 1 1 d .
Si3' Si 0.42795(7) 0.23849(8) 0.60720(10) 0.0463(5) Uani 1 1 d .
Si4' Si 0.28415(7) 0.36762(7) 0.74224(8) 0.0363(5) Uani 1 1 d .
O1' O 0.2826(2) 0.1656(2) 0.7225(2) 0.0635(16) Uani 1 1 d .
O2' O 0.26666(16) 0.33297(19) 0.54065(19) 0.0474(13) Uani 1 1 d .
O3' O 0.36556(16) 0.25558(17) 0.62972(17) 0.0393(13) Uani 1 1 d .
O4' O 0.29537(15) 0.31658(15) 0.69182(19) 0.0370(11) Uani 1 1 d .
C1' C 0.2733(3) 0.0452(3) 0.6956(4) 0.083(3) Uani 1 1 d .
C2' C 0.2629(4) 0.0528(5) 0.6307(5) 0.127(4) Uani 1 1 d .
H2'A H 0.2768 0.0199 0.6100 0.190 Uiso 1 1 calc R
H2'B H 0.2811 0.0871 0.6173 0.190 Uiso 1 1 calc R
H2'C H 0.2245 0.0563 0.6239 0.190 Uiso 1 1 calc R
C3' C 0.3343(4) 0.0374(4) 0.7008(5) 0.116(4) Uani 1 1 d .
H3'A H 0.3455 0.0046 0.6781 0.174 Uiso 1 1 calc R
H3'B H 0.3438 0.0311 0.7409 0.174 Uiso 1 1 calc R
H3'C H 0.3525 0.0714 0.6868 0.174 Uiso 1 1 calc R
C4' C 0.2476(4) -0.0139(4) 0.7131(5) 0.132(5) Uani 1 1 d .
H4'A H 0.2628 -0.0440 0.6895 0.198 Uiso 1 1 calc R
H4'B H 0.2088 -0.0124 0.7073 0.198 Uiso 1 1 calc R
H4'C H 0.2552 -0.0216 0.7533 0.198 Uiso 1 1 calc R
C5' C 0.2588(4) 0.0979(4) 0.8235(4) 0.082(3) Uani 1 1 d .
C6' C 0.2169(5) 0.0545(5) 0.8512(5) 0.156(6) Uani 1 1 d .
H6'A H 0.2250 0.0496 0.8918 0.234 Uiso 1 1 calc R
H6'B H 0.2194 0.0179 0.8318 0.234 Uiso 1 1 calc R
H6'C H 0.1806 0.0696 0.8469 0.234 Uiso 1 1 calc R
C7' C 0.2510(6) 0.1497(5) 0.8560(4) 0.144(5) Uani 1 1 d .
H7'A H 0.2569 0.1420 0.8966 0.216 Uiso 1 1 calc R
H7'B H 0.2145 0.1634 0.8503 0.216 Uiso 1 1 calc R
H7'C H 0.2764 0.1784 0.8430 0.216 Uiso 1 1 calc R
C8' C 0.3151(5) 0.0780(9) 0.8354(5) 0.264(11) Uani 1 1 d .
H8'A H 0.3196 0.0718 0.8764 0.397 Uiso 1 1 calc R
H8'B H 0.3405 0.1068 0.8225 0.397 Uiso 1 1 calc R
H8'C H 0.3217 0.0425 0.8149 0.397 Uiso 1 1 calc R
C9' C 0.1726(3) 0.1252(4) 0.7229(4) 0.086(3) Uani 1 1 d .
C10' C 0.1497(3) 0.1704(4) 0.7595(5) 0.117(4) Uani 1 1 d .
H10D H 0.1125 0.1772 0.7485 0.176 Uiso 1 1 calc R
H10E H 0.1704 0.2053 0.7547 0.176 Uiso 1 1 calc R
H10F H 0.1511 0.1585 0.7995 0.176 Uiso 1 1 calc R
C11' C 0.1739(6) 0.1514(7) 0.6595(6) 0.220(8) Uani 1 1 d .
H11D H 0.1375 0.1615 0.6478 0.331 Uiso 1 1 calc R
H11E H 0.1885 0.1233 0.6329 0.331 Uiso 1 1 calc R
H11F H 0.1964 0.1853 0.6591 0.331 Uiso 1 1 calc R
C12' C 0.1367(4) 0.0764(5) 0.7155(9) 0.263(10) Uani 1 1 d .
H12D H 0.1005 0.0899 0.7070 0.394 Uiso 1 1 calc R
H12E H 0.1361 0.0539 0.7506 0.394 Uiso 1 1 calc R
H12F H 0.1495 0.0529 0.6839 0.394 Uiso 1 1 calc R
C13' C 0.1699(3) 0.3916(3) 0.5002(3) 0.068(3) Uani 1 1 d .
C14' C 0.1407(3) 0.3802(4) 0.5595(3) 0.086(3) Uani 1 1 d .
H14D H 0.1137 0.4095 0.5660 0.128 Uiso 1 1 calc R
H14E H 0.1671 0.3811 0.5904 0.128 Uiso 1 1 calc R
H14F H 0.1235 0.3430 0.5585 0.128 Uiso 1 1 calc R
C15' C 0.1946(4) 0.4506(4) 0.5059(5) 0.126(4) Uani 1 1 d .
H15D H 0.1663 0.4783 0.5137 0.189 Uiso 1 1 calc R
H15E H 0.2128 0.4606 0.4703 0.189 Uiso 1 1 calc R
H15F H 0.2204 0.4507 0.5373 0.189 Uiso 1 1 calc R
C16' C 0.1215(4) 0.3891(6) 0.4542(4) 0.160(5) Uani 1 1 d .
H16D H 0.0949 0.4181 0.4634 0.240 Uiso 1 1 calc R
H16E H 0.1046 0.3517 0.4555 0.240 Uiso 1 1 calc R
H16F H 0.1356 0.3959 0.4158 0.240 Uiso 1 1 calc R
C17' C 0.2655(3) 0.3527(4) 0.4160(3) 0.069(3) Uani 1 1 d .
C18' C 0.2327(5) 0.3659(7) 0.3618(4) 0.239(8) Uani 1 1 d .
H18D H 0.2570 0.3744 0.3302 0.359 Uiso 1 1 calc R
H18E H 0.2096 0.3987 0.3689 0.359 Uiso 1 1 calc R
H18F H 0.2107 0.3330 0.3520 0.359 Uiso 1 1 calc R
C19' C 0.3082(3) 0.3069(3) 0.4009(4) 0.073(3) Uani 1 1 d .
H19D H 0.3276 0.3184 0.3666 0.109 Uiso 1 1 calc R
H19E H 0.2905 0.2706 0.3940 0.109 Uiso 1 1 calc R
H19F H 0.3333 0.3030 0.4327 0.109 Uiso 1 1 calc R
C20' C 0.3012(4) 0.4073(4) 0.4305(6) 0.166(5) Uani 1 1 d .
H20D H 0.3225 0.4176 0.3970 0.249 Uiso 1 1 calc R
H20E H 0.3250 0.3986 0.4624 0.249 Uiso 1 1 calc R
H20F H 0.2778 0.4389 0.4409 0.249 Uiso 1 1 calc R
C21' C 0.1929(3) 0.2577(4) 0.4810(4) 0.084(3) Uani 1 1 d .
C22' C 0.1587(4) 0.2415(5) 0.5290(6) 0.191(6) Uani 1 1 d .
H22D H 0.1454 0.2029 0.5231 0.286 Uiso 1 1 calc R
H22E H 0.1285 0.2677 0.5316 0.286 Uiso 1 1 calc R
H22F H 0.1794 0.2430 0.5644 0.286 Uiso 1 1 calc R
C23' C 0.1684(7) 0.2445(6) 0.4194(7) 0.303(9) Uani 1 1 d .
H23D H 0.1540 0.2059 0.4189 0.455 Uiso 1 1 calc R
H23E H 0.1966 0.2479 0.3905 0.455 Uiso 1 1 calc R
H23F H 0.1398 0.2715 0.4110 0.455 Uiso 1 1 calc R
C24' C 0.2371(5) 0.2115(4) 0.4827(5) 0.153(5) Uani 1 1 d .
H24D H 0.2207 0.1740 0.4795 0.229 Uiso 1 1 calc R
H24E H 0.2567 0.2142 0.5188 0.229 Uiso 1 1 calc R
H24F H 0.2619 0.2173 0.4509 0.229 Uiso 1 1 calc R
C25' C 0.4608(3) 0.3083(3) 0.5777(3) 0.064(2) Uani 1 1 d .
C26' C 0.4731(6) 0.3520(5) 0.6248(5) 0.183(6) Uani 1 1 d .
H26D H 0.4895 0.3856 0.6078 0.274 Uiso 1 1 calc R
H26E H 0.4977 0.3354 0.6526 0.274 Uiso 1 1 calc R
H26F H 0.4398 0.3628 0.6440 0.274 Uiso 1 1 calc R
C27' C 0.4246(3) 0.3368(4) 0.5334(5) 0.115(4) Uani 1 1 d .
H27D H 0.4419 0.3713 0.5193 0.173 Uiso 1 1 calc R
H27E H 0.3904 0.3466 0.5511 0.173 Uiso 1 1 calc R
H27F H 0.4184 0.3108 0.5016 0.173 Uiso 1 1 calc R
C28' C 0.5155(3) 0.2984(4) 0.5475(4) 0.113(4) Uani 1 1 d .
H28D H 0.5296 0.3346 0.5338 0.169 Uiso 1 1 calc R
H28E H 0.5105 0.2727 0.5152 0.169 Uiso 1 1 calc R
H28F H 0.5407 0.2816 0.5746 0.169 Uiso 1 1 calc R
C29' C 0.4193(3) 0.1808(3) 0.5483(3) 0.053(2) Uani 1 1 d .
C30' C 0.3911(5) 0.2044(4) 0.4948(5) 0.167(5) Uani 1 1 d .
H30D H 0.3877 0.1743 0.4663 0.251 Uiso 1 1 calc R
H30E H 0.4123 0.2356 0.4790 0.251 Uiso 1 1 calc R
H30F H 0.3555 0.2183 0.5052 0.251 Uiso 1 1 calc R
C31' C 0.4690(4) 0.1529(6) 0.5250(6) 0.180(6) Uani 1 1 d .
H31D H 0.4589 0.1248 0.4962 0.270 Uiso 1 1 calc R
H31E H 0.4883 0.1342 0.5561 0.270 Uiso 1 1 calc R
H31F H 0.4920 0.1817 0.5076 0.270 Uiso 1 1 calc R
C32' C 0.3798(6) 0.1349(4) 0.5679(5) 0.162(6) Uani 1 1 d .
H32D H 0.3765 0.1061 0.5381 0.243 Uiso 1 1 calc R
H32E H 0.3448 0.1520 0.5751 0.243 Uiso 1 1 calc R
H32F H 0.3931 0.1172 0.6030 0.243 Uiso 1 1 calc R
C33' C 0.4685(3) 0.2089(4) 0.6733(3) 0.061(2) Uani 1 1 d .
C34' C 0.4709(5) 0.2517(6) 0.7233(5) 0.176(6) Uani 1 1 d .
H34D H 0.4906 0.2349 0.7551 0.264 Uiso 1 1 calc R
H34E H 0.4345 0.2609 0.7356 0.264 Uiso 1 1 calc R
H34F H 0.4890 0.2863 0.7107 0.264 Uiso 1 1 calc R
C35' C 0.5267(3) 0.1934(4) 0.6608(4) 0.102(4) Uani 1 1 d .
H35D H 0.5436 0.1794 0.6957 0.153 Uiso 1 1 calc R
H35E H 0.5458 0.2269 0.6472 0.153 Uiso 1 1 calc R
H35F H 0.5278 0.1638 0.6315 0.153 Uiso 1 1 calc R
C36' C 0.4415(4) 0.1528(5) 0.6968(4) 0.126(4) Uani 1 1 d .
H36D H 0.4616 0.1390 0.7298 0.189 Uiso 1 1 calc R
H36E H 0.4415 0.1239 0.6668 0.189 Uiso 1 1 calc R
H36F H 0.4046 0.1610 0.7082 0.189 Uiso 1 1 calc R
C37' C 0.3397(3) 0.3601(3) 0.8009(3) 0.053(2) Uani 1 1 d .
C38' C 0.3263(4) 0.3940(4) 0.8588(3) 0.080(3) Uani 1 1 d .
H38D H 0.3555 0.3887 0.8862 0.119 Uiso 1 1 calc R
H38E H 0.2930 0.3795 0.8751 0.119 Uiso 1 1 calc R
H38F H 0.3224 0.4344 0.8503 0.119 Uiso 1 1 calc R
C39' C 0.3950(3) 0.3807(4) 0.7783(4) 0.079(3) Uani 1 1 d .
H39D H 0.4219 0.3764 0.8084 0.118 Uiso 1 1 calc R
H39E H 0.3926 0.4206 0.7673 0.118 Uiso 1 1 calc R
H39F H 0.4054 0.3580 0.7451 0.118 Uiso 1 1 calc R
C40' C 0.3472(3) 0.2959(4) 0.8201(4) 0.081(3) Uani 1 1 d .
H40D H 0.3752 0.2936 0.8492 0.122 Uiso 1 1 calc R
H40E H 0.3576 0.2730 0.7870 0.122 Uiso 1 1 calc R
H40F H 0.3136 0.2816 0.8358 0.122 Uiso 1 1 calc R
C41' C 0.2120(3) 0.3543(3) 0.7731(3) 0.054(2) Uani 1 1 d .
C42' C 0.1884(3) 0.4085(4) 0.8059(4) 0.082(3) Uani 1 1 d .
H42D H 0.1525 0.3997 0.8203 0.122 Uiso 1 1 calc R
H42E H 0.1863 0.4405 0.7795 0.122 Uiso 1 1 calc R
H42F H 0.2118 0.4182 0.8379 0.122 Uiso 1 1 calc R
C43' C 0.1734(3) 0.3382(4) 0.7232(4) 0.072(3) Uani 1 1 d .
H43D H 0.1375 0.3317 0.7383 0.107 Uiso 1 1 calc R
H43E H 0.1863 0.3036 0.7046 0.107 Uiso 1 1 calc R
H43F H 0.1724 0.3691 0.6954 0.107 Uiso 1 1 calc R
C44' C 0.2133(3) 0.3033(4) 0.8165(4) 0.074(3) Uani 1 1 d .
H44D H 0.1774 0.2969 0.8317 0.112 Uiso 1 1 calc R
H44E H 0.2378 0.3123 0.8479 0.112 Uiso 1 1 calc R
H44F H 0.2257 0.2692 0.7969 0.112 Uiso 1 1 calc R
C45' C 0.2892(3) 0.4418(3) 0.7024(3) 0.052(2) Uani 1 1 d .
C46' C 0.2941(3) 0.4925(3) 0.7473(4) 0.081(3) Uani 1 1 d .
H46D H 0.2963 0.5286 0.7268 0.122 Uiso 1 1 calc R
H46E H 0.3264 0.4873 0.7703 0.122 Uiso 1 1 calc R
H46F H 0.2627 0.4927 0.7722 0.122 Uiso 1 1 calc R
C47' C 0.2388(4) 0.4533(3) 0.6655(4) 0.093(3) Uani 1 1 d .
H47D H 0.2423 0.4901 0.6467 0.139 Uiso 1 1 calc R
H47E H 0.2070 0.4534 0.6900 0.139 Uiso 1 1 calc R
H47F H 0.2352 0.4236 0.6366 0.139 Uiso 1 1 calc R
C48' C 0.3375(4) 0.4446(4) 0.6619(4) 0.089(3) Uani 1 1 d .
H48D H 0.3384 0.4818 0.6432 0.133 Uiso 1 1 calc R
H48E H 0.3343 0.4150 0.6329 0.133 Uiso 1 1 calc R
H48F H 0.3705 0.4390 0.6836 0.133 Uiso 1 1 calc R
C1S C 0.4986(7) 0.5795(8) 0.3998(10) 0.356(12) Uani 1 1 d .
H1SA H 0.4985 0.5950 0.3610 0.533 Uiso 1 1 calc R
H1SB H 0.5207 0.5453 0.4008 0.533 Uiso 1 1 calc R
H1SC H 0.5132 0.6077 0.4262 0.533 Uiso 1 1 calc R
C2S C 0.4494(10) 0.5668(9) 0.4150(12) 0.323(15) Uani 1 1 d .
H2SA H 0.4365 0.5358 0.3901 0.387 Uiso 1 1 calc R
H2SB H 0.4264 0.6001 0.4078 0.387 Uiso 1 1 calc R
C3S C 0.4430(10) 0.5505(10) 0.4707(8) 0.287(13) Uani 1 1 d .
H3SA H 0.4473 0.5863 0.4922 0.345 Uiso 1 1 calc R
H3SB H 0.4757 0.5284 0.4788 0.345 Uiso 1 1 calc R
C4S C 0.4016(8) 0.5204(7) 0.5026(11) 0.277(12) Uani 1 1 d .
H4SA H 0.3866 0.4901 0.4783 0.332 Uiso 1 1 calc R
H4SB H 0.4180 0.5023 0.5364 0.332 Uiso 1 1 calc R
C5S C 0.3589(6) 0.5569(7) 0.5211(7) 0.212(8) Uani 1 1 d .
H5SA H 0.3330 0.5348 0.5432 0.317 Uiso 1 1 calc R
H5SB H 0.3412 0.5734 0.4878 0.317 Uiso 1 1 calc R
H5SC H 0.3734 0.5872 0.5450 0.317 Uiso 1 1 calc R
C6S C 0.2555(7) 0.0487(7) 0.4270(7) 0.235(9) Uani 1 1 d .
H6SA H 0.2875 0.0247 0.4283 0.353 Uiso 1 1 calc R
H6SB H 0.2650 0.0874 0.4381 0.353 Uiso 1 1 calc R
H6SC H 0.2410 0.0488 0.3883 0.353 Uiso 1 1 calc R
C7S C 0.2150(8) 0.0262(10) 0.4669(11) 0.317(14) Uani 1 1 d .
H7SA H 0.2120 -0.0149 0.4591 0.380 Uiso 1 1 calc R
H7SB H 0.2301 0.0299 0.5057 0.380 Uiso 1 1 calc R
C8S C 0.1719(7) 0.0435(10) 0.4691(13) 0.312(16) Uani 1 1 d .
H8SA H 0.1575 0.0456 0.4298 0.375 Uiso 1 1 calc R
H8SB H 0.1731 0.0826 0.4842 0.375 Uiso 1 1 calc R
C9S C 0.1349(7) 0.0106(8) 0.5039(11) 0.284(12) Uani 1 1 d .
H9SA H 0.1186 -0.0187 0.4792 0.341 Uiso 1 1 calc R
H9SB H 0.1560 -0.0094 0.5334 0.341 Uiso 1 1 calc R
C10S C 0.0939(7) 0.0394(8) 0.5311(7) 0.217(8) Uani 1 1 d .
H10G H 0.0731 0.0128 0.5543 0.325 Uiso 1 1 calc R
H10H H 0.0706 0.0569 0.5025 0.325 Uiso 1 1 calc R
H10I H 0.1090 0.0689 0.5557 0.325 Uiso 1 1 calc R

loop_
_atom_site_aniso_label
_atom_site_aniso_U_11
_atom_site_aniso_U_22
_atom_site_aniso_U_33
_atom_site_aniso_U_23
_atom_site_aniso_U_13
_atom_site_aniso_U_12
Cr1 0.0408(6) 0.0310(6) 0.0386(7) -0.0002(5) -0.0036(6) -0.0029(5)
Cr2 0.0341(5) 0.0384(6) 0.0324(6) 0.0006(6) 0.0020(6) 0.0013(5)
Si1 0.0438(11) 0.0390(11) 0.0565(14) -0.0139(10) 0.0072(11) -0.0098(9)
Si2 0.0460(11) 0.0607(13) 0.0375(13) -0.0108(10) 0.0132(10) 0.0034(10)
Si3 0.0338(10) 0.0498(11) 0.0416(12) 0.0007(11) -0.0025(11) 0.0074(8)
Si4 0.0469(11) 0.0369(11) 0.0389(12) 0.0037(9) -0.0053(10) 0.0003(9)
O1 0.058(3) 0.046(3) 0.060(3) -0.002(2) -0.005(3) -0.007(2)
O2 0.045(3) 0.081(3) 0.037(3) -0.010(3) -0.002(2) -0.010(3)
O3 0.034(2) 0.045(3) 0.036(3) -0.0020(19) -0.001(2) 0.010(2)
O4 0.041(2) 0.039(2) 0.043(3) 0.000(2) -0.011(2) 0.0015(19)
C1 0.072(5) 0.049(5) 0.106(7) 0.009(5) 0.003(5) -0.011(4)
C2 0.144(9) 0.107(8) 0.087(7) 0.037(6) 0.001(7) -0.010(7)
C3 0.082(6) 0.060(6) 0.217(12) -0.001(7) -0.018(8) 0.016(5)
C4 0.120(7) 0.044(5) 0.161(10) -0.007(6) -0.023(7) -0.028(5)
C5 0.088(6) 0.079(6) 0.050(6) -0.012(5) 0.017(5) -0.012(5)
C6 0.203(11) 0.153(10) 0.080(8) -0.040(7) -0.027(8) -0.069(9)
C7 0.225(12) 0.120(9) 0.061(7) -0.011(6) 0.034(8) -0.062(9)
C8 0.156(10) 0.169(11) 0.131(10) -0.044(8) 0.091(8) -0.006(9)
C9 0.067(5) 0.062(5) 0.090(7) -0.004(5) 0.023(5) -0.004(4)
C10 0.091(7) 0.084(7) 0.139(10) 0.001(6) -0.014(7) -0.001(6)
C11 0.093(7) 0.131(9) 0.131(10) -0.036(7) 0.025(7) 0.009(7)
C12 0.062(5) 0.094(7) 0.233(14) -0.008(8) 0.023(8) -0.018(6)
C13 0.067(5) 0.111(7) 0.072(6) 0.022(5) 0.019(5) 0.033(5)
C14 0.070(6) 0.226(12) 0.059(7) 0.022(7) 0.007(5) 0.010(7)
C15 0.132(8) 0.122(9) 0.113(9) 0.018(7) 0.013(7) 0.060(7)
C16 0.075(6) 0.202(11) 0.079(7) 0.024(7) 0.038(6) 0.063(7)
C17 0.075(5) 0.090(6) 0.058(6) -0.028(5) 0.014(5) 0.009(5)
C18 0.114(8) 0.162(9) 0.062(7) -0.058(6) 0.006(6) 0.037(7)
C19 0.084(6) 0.134(8) 0.081(7) -0.019(6) -0.010(6) 0.044(6)
C20 0.117(8) 0.114(8) 0.127(9) -0.044(7) -0.021(7) -0.021(7)
C21 0.061(5) 0.087(6) 0.093(7) -0.020(5) 0.039(5) -0.017(5)
C22 0.108(8) 0.149(10) 0.174(12) -0.064(9) 0.027(9) -0.037(8)
C23 0.141(8) 0.096(8) 0.179(11) 0.044(7) 0.103(8) 0.016(7)
C24 0.110(7) 0.059(6) 0.161(10) -0.017(6) 0.066(7) -0.010(5)
C25 0.050(4) 0.060(5) 0.058(5) 0.002(4) -0.008(4) -0.003(4)
C26 0.072(5) 0.088(6) 0.097(8) 0.002(6) -0.005(5) -0.016(5)
C27 0.059(5) 0.080(6) 0.093(7) -0.018(5) -0.017(5) -0.003(5)
C28 0.049(5) 0.106(7) 0.097(7) -0.003(5) -0.030(5) 0.011(5)
C29 0.059(5) 0.058(5) 0.054(5) 0.008(4) -0.002(4) -0.001(4)
C30 0.076(6) 0.112(7) 0.063(6) 0.026(5) 0.001(5) 0.000(5)
C31 0.066(5) 0.104(7) 0.098(7) 0.036(5) 0.002(5) 0.040(5)
C32 0.083(6) 0.064(5) 0.071(6) 0.015(4) 0.003(5) 0.006(5)
C33 0.040(4) 0.061(5) 0.064(6) 0.006(4) -0.002(4) 0.011(4)
C34 0.086(6) 0.110(7) 0.040(6) 0.002(5) 0.020(5) 0.032(5)
C35 0.052(5) 0.102(7) 0.104(8) 0.000(6) 0.018(5) 0.022(5)
C36 0.073(5) 0.104(7) 0.080(7) -0.025(6) 0.007(5) 0.031(5)
C37 0.082(5) 0.048(5) 0.039(5) 0.011(4) 0.017(4) 0.001(4)
C38 0.094(6) 0.088(7) 0.077(7) 0.025(5) 0.024(5) 0.013(6)
C39 0.067(5) 0.071(6) 0.071(6) 0.002(4) -0.003(5) -0.005(5)
C40 0.083(6) 0.065(6) 0.057(5) -0.010(4) 0.021(5) 0.012(5)
C41 0.061(5) 0.056(5) 0.046(5) 0.007(4) -0.008(4) 0.006(4)
C42 0.070(5) 0.072(6) 0.097(7) 0.008(5) -0.014(5) 0.022(5)
C43 0.068(5) 0.061(5) 0.073(6) 0.003(4) -0.007(5) 0.000(4)
C44 0.074(5) 0.082(6) 0.067(6) 0.011(5) -0.021(5) -0.021(5)
C45 0.064(4) 0.031(4) 0.049(5) 0.001(4) -0.006(4) -0.005(3)
C46 0.066(5) 0.050(5) 0.075(6) 0.004(4) 0.000(5) 0.002(4)
C47 0.108(6) 0.044(5) 0.070(6) -0.007(5) 0.020(5) 0.002(4)
C48 0.083(5) 0.046(5) 0.077(6) -0.006(4) -0.031(5) -0.005(4)
Cr1' 0.0419(6) 0.0338(6) 0.0381(7) 0.0035(6) 0.0048(6) -0.0048(5)
Cr2' 0.0301(5) 0.0440(6) 0.0304(6) 0.0019(6) -0.0006(6) 0.0013(5)
Si1' 0.0552(12) 0.0428(12) 0.0605(14) 0.0142(11) -0.0116(12) -0.0140(10)
Si2' 0.0412(11) 0.0537(12) 0.0359(12) 0.0065(10) -0.0019(10) -0.0027(10)
Si3' 0.0333(10) 0.0580(12) 0.0474(13) 0.0014(12) 0.0078(11) 0.0105(9)
Si4' 0.0388(10) 0.0347(10) 0.0353(12) -0.0028(9) 0.0039(10) -0.0014(8)
O1' 0.085(3) 0.049(3) 0.056(4) 0.007(2) 0.007(3) -0.018(3)
O2' 0.041(3) 0.060(3) 0.041(3) -0.001(2) -0.008(2) -0.002(2)
O3' 0.038(2) 0.050(3) 0.030(3) 0.0038(19) 0.005(2) 0.008(2)
O4' 0.037(2) 0.030(2) 0.044(3) -0.002(2) 0.006(2) -0.0049(18)
C1' 0.073(5) 0.066(6) 0.110(8) 0.001(6) -0.015(6) -0.013(4)
C2' 0.133(9) 0.125(9) 0.122(10) -0.010(7) 0.015(8) 0.026(7)
C3' 0.102(7) 0.089(7) 0.157(10) -0.025(7) -0.017(8) 0.018(6)
C4' 0.150(9) 0.058(6) 0.189(13) -0.005(7) 0.002(9) -0.017(7)
C5' 0.106(7) 0.063(6) 0.076(6) 0.028(5) -0.020(5) -0.027(5)
C6' 0.252(15) 0.117(9) 0.100(9) 0.042(7) 0.015(10) -0.028(10)
C7' 0.239(14) 0.109(9) 0.083(9) 0.006(7) -0.027(9) -0.019(10)
C8' 0.142(10) 0.58(3) 0.071(10) 0.016(14) -0.039(8) 0.131(16)
C9' 0.072(5) 0.064(6) 0.122(8) -0.001(5) -0.027(6) 0.009(5)
C10' 0.063(6) 0.091(7) 0.197(13) 0.001(8) 0.004(7) -0.003(6)
C11' 0.205(13) 0.284(18) 0.172(14) 0.035(13) -0.088(12) 0.091(13)
C12' 0.075(7) 0.097(9) 0.62(3) -0.070(14) -0.100(13) -0.025(7)
C13' 0.074(5) 0.095(6) 0.033(5) -0.002(4) -0.006(4) 0.033(5)
C14' 0.049(5) 0.145(8) 0.062(6) -0.028(6) 0.003(5) 0.010(5)
C15' 0.180(10) 0.056(6) 0.140(10) 0.026(6) 0.068(8) 0.033(6)
C16' 0.116(7) 0.279(14) 0.085(8) -0.033(8) -0.048(7) 0.119(9)
C17' 0.063(5) 0.092(6) 0.052(6) 0.021(5) 0.017(4) 0.027(5)
C18' 0.150(9) 0.50(2) 0.073(8) 0.147(10) 0.056(7) 0.171(12)
C19' 0.074(5) 0.081(6) 0.063(6) 0.007(5) 0.003(5) 0.010(5)
C20' 0.147(8) 0.092(8) 0.259(13) 0.048(8) 0.149(9) -0.002(7)
C21' 0.090(6) 0.073(6) 0.090(7) 0.021(5) -0.057(6) -0.021(5)
C22' 0.153(9) 0.111(9) 0.309(17) 0.080(10) 0.138(11) 0.005(8)
C23' 0.429(18) 0.179(13) 0.301(18) 0.068(12) -0.260(16) -0.186(13)
C24' 0.242(13) 0.069(7) 0.148(11) -0.012(7) 0.084(10) -0.031(8)
C25' 0.050(4) 0.080(6) 0.062(5) 0.007(4) 0.024(4) 0.010(4)
C26' 0.314(16) 0.115(9) 0.119(10) -0.048(7) 0.089(10) -0.100(10)
C27' 0.052(5) 0.090(7) 0.204(11) 0.078(7) 0.027(6) 0.007(5)
C28' 0.054(5) 0.146(9) 0.137(9) 0.044(7) 0.039(6) 0.007(6)
C29' 0.049(4) 0.064(5) 0.047(5) -0.012(4) 0.005(4) 0.010(4)
C30' 0.271(13) 0.110(8) 0.121(9) -0.048(7) -0.111(10) 0.065(9)
C31' 0.106(8) 0.232(13) 0.203(12) -0.135(10) 0.046(9) 0.029(9)
C32' 0.303(16) 0.081(7) 0.102(9) -0.042(6) 0.055(10) -0.078(9)
C33' 0.051(4) 0.088(6) 0.043(6) 0.003(4) -0.004(4) 0.021(4)
C34' 0.214(11) 0.227(13) 0.086(9) -0.040(8) -0.074(8) 0.143(10)
C35' 0.062(5) 0.136(8) 0.108(8) 0.026(6) 0.004(6) 0.051(5)
C36' 0.088(7) 0.206(11) 0.085(7) 0.081(8) -0.026(6) -0.008(7)
C37' 0.064(5) 0.042(5) 0.055(5) -0.005(4) -0.009(4) -0.003(4)
C38' 0.106(7) 0.084(6) 0.049(6) -0.026(5) -0.026(5) 0.012(5)
C39' 0.042(5) 0.099(7) 0.095(7) -0.003(5) -0.029(5) -0.014(5)
C40' 0.090(6) 0.086(7) 0.068(6) -0.009(5) -0.037(5) 0.019(5)
C41' 0.055(5) 0.055(5) 0.053(5) -0.009(4) 0.013(4) 0.004(4)
C42' 0.067(5) 0.107(7) 0.071(6) -0.030(5) 0.036(5) 0.010(5)
C43' 0.038(4) 0.090(6) 0.087(7) -0.009(5) 0.015(4) -0.003(4)
C44' 0.065(5) 0.081(6) 0.077(6) 0.015(5) 0.026(5) -0.020(5)
C45' 0.062(4) 0.032(4) 0.061(5) 0.007(4) -0.012(4) -0.006(3)
C46' 0.105(6) 0.043(5) 0.096(7) -0.010(5) -0.016(6) -0.003(5)
C47' 0.121(7) 0.052(5) 0.105(8) 0.023(5) -0.036(6) -0.005(5)
C48' 0.122(7) 0.075(6) 0.069(7) 0.011(5) 0.021(6) -0.034(5)
C1S 0.296(17) 0.219(17) 0.55(3) -0.147(19) 0.292(19) -0.135(15)
C2S 0.37(3) 0.158(18) 0.44(4) 0.01(2) -0.06(3) 0.01(2)
C3S 0.39(3) 0.29(3) 0.18(2) 0.024(17) -0.01(2) -0.15(2)
C4S 0.254(19) 0.109(13) 0.47(3) 0.037(18) -0.12(2) 0.006(13)
C5S 0.225(16) 0.191(16) 0.219(18) 0.036(14) -0.026(15) 0.045(14)
C6S 0.290(19) 0.149(13) 0.267(19) -0.056(13) 0.127(16) -0.057(13)
C7S 0.30(2) 0.36(3) 0.30(3) -0.04(2) -0.05(2) -0.16(2)
C8S 0.141(14) 0.24(2) 0.55(4) -0.04(2) -0.05(2) -0.086(14)
C9S 0.211(19) 0.179(18) 0.46(3) -0.03(2) -0.09(2) 0.025(16)
C10S 0.210(16) 0.232(19) 0.207(18) -0.009(14) 0.004(15) 0.065(15)

loop_
_atom_type_symbol
_atom_type_description
_atom_type_scat_dispersion_real
_atom_type_scat_dispersion_imag
_atom_type_scat_source
C C 0.0033 0.0016 'International Tables Vol C Tables 4.2.6.8 and 6.1.1.4'
H H 0.0000 0.0000 'International Tables Vol C Tables 4.2.6.8 and 6.1.1.4'
O O 0.0106 0.0060 'International Tables Vol C Tables 4.2.6.8 and 6.1.1.4'
Si Si 0.0817 0.0704 'International Tables Vol C Tables 4.2.6.8 and 6.1.1.4'
Cr Cr 0.3209 0.6236 'International Tables Vol C Tables 4.2.6.8 and 6.1.1.4'

loop_
_geom_angle_atom_site_label_1
_geom_angle_atom_site_label_2
_geom_angle_atom_site_label_3
_geom_angle
O1 Cr1 O4 137.24(18)
O1 Cr1 O3 138.21(19)
O4 Cr1 O3 82.73(16)
O1 Cr1 Cr2 142.70(15)
O4 Cr1 Cr2 48.19(13)
O3 Cr1 Cr2 48.48(11)
O2 Cr2 O4 134.30(18)
O2 Cr2 O3 140.90(19)
O4 Cr2 O3 83.55(16)
O2 Cr2 Cr1 143.74(14)
O4 Cr2 Cr1 48.74(11)
O3 Cr2 Cr1 48.98(11)
O1 Si1 C5 107.3(3)
O1 Si1 C9 107.4(3)
C5 Si1 C9 112.4(4)
O1 Si1 C1 107.5(3)
C5 Si1 C1 112.5(4)
C9 Si1 C1 109.5(4)
O2 Si2 C17 106.1(3)
O2 Si2 C21 107.0(3)
C17 Si2 C21 111.9(4)
O2 Si2 C13 108.7(3)
C17 Si2 C13 112.2(4)
C21 Si2 C13 110.6(4)
O3 Si3 C25 106.7(3)
O3 Si3 C33 107.1(3)
C25 Si3 C33 111.8(3)
O3 Si3 C29 107.3(3)
C25 Si3 C29 111.8(3)
C33 Si3 C29 111.9(3)
O4 Si4 C45 105.5(3)
O4 Si4 C41 108.0(3)
C45 Si4 C41 111.6(3)
O4 Si4 C37 107.7(3)
C45 Si4 C37 112.7(3)
C41 Si4 C37 111.0(3)
Si1 O1 Cr1 165.0(3)
Si2 O2 Cr2 167.1(3)
Si3 O3 Cr2 140.2(2)
Si3 O3 Cr1 137.0(2)
Cr2 O3 Cr1 82.54(14)
Si4 O4 Cr2 137.3(2)
Si4 O4 Cr1 139.3(3)
Cr2 O4 Cr1 83.07(16)
C3 C1 C4 107.0(7)
C3 C1 C2 106.5(8)
C4 C1 C2 108.7(7)
C3 C1 Si1 110.4(6)
C4 C1 Si1 113.1(6)
C2 C1 Si1 110.8(6)
C8 C5 C7 107.5(8)
C8 C5 C6 105.1(8)
C7 C5 C6 108.2(8)
C8 C5 Si1 110.8(6)
C7 C5 Si1 109.8(6)
C6 C5 Si1 115.1(6)
C12 C9 C10 108.9(7)
C12 C9 C11 108.2(8)
C10 C9 C11 104.3(7)
C12 C9 Si1 114.4(6)
C10 C9 Si1 112.0(6)
C11 C9 Si1 108.4(6)
C15 C13 C14 104.8(8)
C15 C13 C16 108.6(8)
C14 C13 C16 107.0(7)
C15 C13 Si2 110.3(6)
C14 C13 Si2 111.4(6)
C16 C13 Si2 114.2(6)
C20 C17 C19 105.4(7)
C20 C17 C18 106.5(7)
C19 C17 C18 107.2(7)
C20 C17 Si2 110.1(6)
C19 C17 Si2 112.1(6)
C18 C17 Si2 115.0(6)
C24 C21 C22 106.6(8)
C24 C21 C23 108.4(8)
C22 C21 C23 109.7(7)
C24 C21 Si2 110.2(5)
C22 C21 Si2 110.1(7)
C23 C21 Si2 111.8(6)
C26 C25 C27 107.5(6)
C26 C25 C28 106.9(6)
C27 C25 C28 106.3(6)
C26 C25 Si3 111.8(5)
C27 C25 Si3 112.6(5)
C28 C25 Si3 111.3(5)
C31 C29 C32 108.9(6)
C31 C29 C30 107.3(6)
C32 C29 C30 103.9(6)
C31 C29 Si3 116.7(5)
C32 C29 Si3 109.4(5)
C30 C29 Si3 109.9(5)
C34 C33 C35 109.6(6)
C34 C33 C36 105.1(6)
C35 C33 C36 106.6(6)
C34 C33 Si3 111.6(5)
C35 C33 Si3 113.9(5)
C36 C33 Si3 109.6(5)
C39 C37 C38 107.4(6)
C39 C37 C40 106.8(6)
C38 C37 C40 106.4(6)
C39 C37 Si4 109.8(5)
C38 C37 Si4 114.4(5)
C40 C37 Si4 111.6(5)
C43 C41 C42 110.5(6)
C43 C41 C44 107.1(6)
C42 C41 C44 107.5(6)
C43 C41 Si4 108.4(5)
C42 C41 Si4 113.6(5)
C44 C41 Si4 109.5(5)
C47 C45 C48 105.6(6)
C47 C45 C46 106.9(5)
C48 C45 C46 107.6(5)
C47 C45 Si4 112.5(4)
C48 C45 Si4 111.8(4)
C46 C45 Si4 112.0(5)
O1' Cr1' O4' 137.42(19)
O1' Cr1' O3' 138.5(2)
O4' Cr1' O3' 82.55(17)
O1' Cr1' Cr2' 144.51(16)
O4' Cr1' Cr2' 47.50(13)
O3' Cr1' Cr2' 48.00(11)
O2' Cr2' O4' 135.27(18)
O2' Cr2' O3' 140.33(18)
O4' Cr2' O3' 83.06(16)
O2' Cr2' Cr1' 144.83(14)
O4' Cr2' Cr1' 47.84(11)
O3' Cr2' Cr1' 48.30(11)
O1' Si1' C5' 106.8(3)
O1' Si1' C9' 107.4(3)
C5' Si1' C9' 112.6(4)
O1' Si1' C1' 107.1(3)
C5' Si1' C1' 112.3(4)
C9' Si1' C1' 110.4(4)
O2' Si2' C13' 108.3(3)
O2' Si2' C17' 108.4(3)
C13' Si2' C17' 110.7(3)
O2' Si2' C21' 106.3(3)
C13' Si2' C21' 111.3(4)
C17' Si2' C21' 111.7(4)
O3' Si3' C29' 106.5(3)
O3' Si3' C25' 107.1(3)
C29' Si3' C25' 112.5(3)
O3' Si3' C33' 108.2(3)
C29' Si3' C33' 111.4(3)
C25' Si3' C33' 110.9(4)
O4' Si4' C37' 107.7(3)
O4' Si4' C41' 107.0(3)
C37' Si4' C41' 112.1(3)
O4' Si4' C45' 106.6(3)
C37' Si4' C45' 111.4(3)
C41' Si4' C45' 111.8(3)
Si1' O1' Cr1' 169.8(3)
Si2' O2' Cr2' 163.2(3)
Si3' O3' Cr2' 137.5(2)
Si3' O3' Cr1' 138.8(2)
Cr2' O3' Cr1' 83.69(15)
Si4' O4' Cr2' 139.2(2)
Si4' O4' Cr1' 135.9(3)
Cr2' O4' Cr1' 84.66(16)
C3' C1' C2' 104.9(8)
C3' C1' C4' 106.0(7)
C2' C1' C4' 106.7(8)
C3' C1' Si1' 112.3(6)
C2' C1' Si1' 112.8(6)
C4' C1' Si1' 113.5(7)
C7' C5' C8' 106.8(11)
C7' C5' C6' 103.8(9)
C8' C5' C6' 109.8(10)
C7' C5' Si1' 112.2(7)
C8' C5' Si1' 111.1(7)
C6' C5' Si1' 112.7(6)
C10' C9' C12' 113.3(9)
C10' C9' C11' 105.4(9)
C12' C9' C11' 101.8(11)
C10' C9' Si1' 112.4(6)
C12' C9' Si1' 117.3(7)
C11' C9' Si1' 105.0(7)
C15' C13' C14' 105.2(7)
C15' C13' C16' 113.1(8)
C14' C13' C16' 103.4(7)
C15' C13' Si2' 111.5(6)
C14' C13' Si2' 110.9(5)
C16' C13' Si2' 112.2(6)
C19' C17' C18' 108.5(8)
C19' C17' C20' 102.9(6)
C18' C17' C20' 108.0(9)
C19' C17' Si2' 112.8(5)
C18' C17' Si2' 116.6(6)
C20' C17' Si2' 107.1(6)
C22' C21' C24' 102.3(8)
C22' C21' C23' 114.9(10)
C24' C21' C23' 99.1(10)
C22' C21' Si2' 115.7(8)
C24' C21' Si2' 110.7(6)
C23' C21' Si2' 112.3(7)
C27' C25' C26' 108.0(8)
C27' C25' C28' 106.1(7)
C26' C25' C28' 104.6(8)
C27' C25' Si3' 111.0(5)
C26' C25' Si3' 113.1(6)
C28' C25' Si3' 113.6(6)
C31' C29' C32' 109.2(8)
C31' C29' C30' 103.8(8)
C32' C29' C30' 101.8(8)
C31' C29' Si3' 118.0(6)
C32' C29' Si3' 110.7(6)
C30' C29' Si3' 112.0(6)
C35' C33' C34' 105.4(7)
C35' C33' C36' 105.8(7)
C34' C33' C36' 107.3(8)
C35' C33' Si3' 115.0(5)
C34' C33' Si3' 112.5(6)
C36' C33' Si3' 110.3(5)
C39' C37' C40' 106.7(6)
C39' C37' C38' 108.4(6)
C40' C37' C38' 105.1(6)
C39' C37' Si4' 111.2(5)
C40' C37' Si4' 111.6(5)
C38' C37' Si4' 113.4(5)
C44' C41' C43' 108.0(6)
C44' C41' C42' 107.9(6)
C43' C41' C42' 109.0(6)
C44' C41' Si4' 109.8(5)
C43' C41' Si4' 109.2(5)
C42' C41' Si4' 112.7(5)
C48' C45' C47' 106.6(7)
C48' C45' C46' 108.2(6)
C47' C45' C46' 107.4(6)
C48' C45' Si4' 112.2(5)
C47' C45' Si4' 111.4(5)
C46' C45' Si4' 110.9(5)
C1S C2S C3S 116(3)
C2S C3S C4S 135(2)
C5S C4S C3S 113.0(16)
C8S C7S C6S 123(3)
C7S C8S C9S 115(3)
C10S C9S C8S 117.7(19)

loop_
_geom_bond_atom_site_label_1
_geom_bond_atom_site_label_2
_geom_bond_distance
Cr1 O1 1.835(4)
Cr1 O4 1.996(4)
Cr1 O3 2.006(4)
Cr1 Cr2 2.6365(15)
Cr2 O2 1.870(4)
Cr2 O4 1.980(4)
Cr2 O3 1.991(4)
Si1 O1 1.640(5)
Si1 C5 1.911(8)
Si1 C9 1.917(8)
Si1 C1 1.955(8)
Si2 O2 1.629(5)
Si2 C17 1.898(8)
Si2 C21 1.937(9)
Si2 C13 1.939(8)
Si3 O3 1.670(4)
Si3 C25 1.939(7)
Si3 C33 1.926(7)
Si3 C29 1.929(7)
Si4 O4 1.670(4)
Si4 C45 1.930(7)
Si4 C41 1.936(7)
Si4 C37 1.942(7)
C1 C3 1.506(11)
C1 C4 1.539(11)
C1 C2 1.560(12)
C5 C8 1.501(13)
C5 C7 1.517(12)
C5 C6 1.576(13)
C9 C12 1.486(11)
C9 C10 1.525(11)
C9 C11 1.580(12)
C13 C15 1.524(13)
C13 C14 1.542(12)
C13 C16 1.550(11)
C17 C20 1.546(12)
C17 C19 1.533(11)
C17 C18 1.560(11)
C21 C24 1.513(11)
C21 C22 1.530(13)
C21 C23 1.586(13)
C25 C26 1.514(10)
C25 C27 1.539(10)
C25 C28 1.585(10)
C29 C31 1.536(10)
C29 C32 1.547(10)
C29 C30 1.590(11)
C33 C34 1.527(10)
C33 C35 1.537(9)
C33 C36 1.570(11)
C37 C39 1.556(10)
C37 C38 1.535(10)
C37 C40 1.547(10)
C41 C43 1.542(10)
C41 C42 1.539(10)
C41 C44 1.550(10)
C45 C47 1.546(10)
C45 C48 1.541(10)
C45 C46 1.570(9)
Cr1' O1' 1.845(5)
Cr1' O4' 1.995(4)
Cr1' O3' 2.013(4)
Cr1' Cr2' 2.6800(15)
Cr2' O2' 1.870(4)
Cr2' O4' 1.984(4)
Cr2' O3' 2.004(4)
Si1' O1' 1.626(5)
Si1' C5' 1.931(9)
Si1' C9' 1.911(8)
Si1' C1' 1.927(9)
Si2' O2' 1.637(5)
Si2' C13' 1.919(8)
Si2' C17' 1.934(8)
Si2' C21' 1.932(8)
Si3' O3' 1.663(4)
Si3' C29' 1.912(7)
Si3' C25' 1.928(8)
Si3' C33' 1.939(7)
Si4' O4' 1.677(4)
Si4' C37' 1.925(7)
Si4' C41' 1.932(7)
Si4' C45' 1.948(7)
C1' C3' 1.512(11)
C1' C2' 1.522(13)
C1' C4' 1.559(12)
C5' C7' 1.425(13)
C5' C8' 1.481(15)
C5' C6' 1.570(13)
C9' C10' 1.456(12)
C9' C12' 1.442(13)
C9' C11' 1.579(16)
C13' C15' 1.499(12)
C13' C14' 1.561(10)
C13' C16' 1.591(12)
C17' C19' 1.530(10)
C17' C18' 1.512(12)
C17' C20' 1.572(13)
C21' C22' 1.434(14)
C21' C24' 1.523(13)
C21' C23' 1.568(16)
C25' C27' 1.504(11)
C25' C26' 1.512(13)
C25' C28' 1.527(10)
C29' C31' 1.481(11)
C29' C32' 1.506(12)
C29' C30' 1.512(12)
C33' C35' 1.499(10)
C33' C34' 1.517(13)
C33' C36' 1.555(12)
C37' C39' 1.529(10)
C37' C40' 1.560(10)
C37' C38' 1.578(10)
C41' C44' 1.544(10)
C41' C43' 1.533(10)
C41' C42' 1.572(10)
C45' C48' 1.509(10)
C45' C47' 1.522(10)
C45' C46' 1.567(10)
C1S C2S 1.29(3)
C2S C3S 1.35(3)
C3S C4S 1.43(3)
C4S C5S 1.41(2)
C6S C7S 1.45(2)
C7S C8S 1.13(3)
C8S C9S 1.43(3)
C9S C10S 1.36(2)
